data_7129828
loop_
_publ_author_name
'Jeon, Hyeri'
'Kim, Jisoo'
'Kim, Jin'
'Cho, Kyung-Bin'
'Hong, Seungwoo'

_publ_section_title
;
 An end-on bis(\m-hydroxido) dimanganese(II,III) azide complex for C-H
 bond and O-H bond activation reactions.
;
_journal_issue 29
_journal_name_full 'Chemical communications (Cambridge, England)'
_journal_page_first 4623
_journal_page_last 4626
_journal_paper_doi 10.1039/d2cc01129h
_journal_volume 58
_journal_year 2022
_chemical_formula_moiety '	C16 H21 Cl Mn N3 O6, Cl O4'
_chemical_formula_sum 'C16 H21 Cl2 Mn N3 O10'
_chemical_formula_weight 541.20
_space_group_crystal_system triclinic
_space_group_IT_number 2
_space_group_name_Hall '-P 1'
_space_group_name_H-M_alt 'P -1'
_atom_sites_solution_hydrogens mixed
_audit_creation_method SHELXL-2016/6
_audit_update_record
;
2021-08-30 deposited with the CCDC.	2022-03-14 downloaded from the CCDC.
;
_cell_angle_alpha 89.499(3)
_cell_angle_beta 76.650(3)
_cell_angle_gamma 65.347(3)
_cell_formula_units_Z 2
_cell_length_a 8.906(2)
_cell_length_b 9.306(3)
_cell_length_c 14.498(4)
_cell_measurement_reflns_used 9741
_cell_measurement_temperature 120(2)
_cell_measurement_theta_max 25.272
_cell_measurement_theta_min 1.451
_cell_volume 1057.3(5)
_computing_cell_refinement 'Bruker SMART'
_computing_data_collection 'Bruker SMART'
_computing_data_reduction 'Bruker SAINT'
_computing_molecular_graphics 'Bruker SHELXTL'
_computing_publication_material 'Bruker SHELXTL'
_computing_structure_refinement 'SHELXL-2016/6 (Sheldrick, 2016)'
_computing_structure_solution 'SHELXT 2014/4 (Sheldrick, 2014)'
_diffrn_ambient_temperature 120(2)
_diffrn_measured_fraction_theta_full 0.980
_diffrn_measured_fraction_theta_max 0.976
_diffrn_measurement_device_type 'CCD area detector'
_diffrn_measurement_method 'phi and omega scans'
_diffrn_radiation_type MoK\a
_diffrn_radiation_wavelength 0.71073
_diffrn_reflns_av_R_equivalents 0.0473
_diffrn_reflns_av_unetI/netI 0.0605
_diffrn_reflns_Laue_measured_fraction_full 0.980
_diffrn_reflns_Laue_measured_fraction_max 0.976
_diffrn_reflns_limit_h_max 10
_diffrn_reflns_limit_h_min -10
_diffrn_reflns_limit_k_max 11
_diffrn_reflns_limit_k_min -11
_diffrn_reflns_limit_l_max 17
_diffrn_reflns_limit_l_min -17
_diffrn_reflns_number 9741
_diffrn_reflns_point_group_measured_fraction_full 0.980
_diffrn_reflns_point_group_measured_fraction_max 0.976
_diffrn_reflns_theta_full 25.242
_diffrn_reflns_theta_max 25.272
_diffrn_reflns_theta_min 1.451
_diffrn_source 'fine-focus sealed tube'
_exptl_absorpt_coefficient_mu 0.938
_exptl_absorpt_correction_type multi-scan
_exptl_absorpt_process_details SADABS
_exptl_crystal_colour white
_exptl_crystal_density_diffrn 1.700
_exptl_crystal_density_meas ?
_exptl_crystal_density_method 'not measured'
_exptl_crystal_description block
_exptl_crystal_F_000 554
_exptl_crystal_size_max 0.400
_exptl_crystal_size_mid 0.300
_exptl_crystal_size_min 0.200
_exptl_transmission_factor_max 0.745
_exptl_transmission_factor_min 0.457
_refine_diff_density_max 1.395
_refine_diff_density_min -1.708
_refine_diff_density_rms 0.180
_refine_ls_extinction_method none
_refine_ls_goodness_of_fit_ref 1.059
_refine_ls_hydrogen_treatment mixed
_refine_ls_matrix_type full
_refine_ls_number_parameters 292
_refine_ls_number_reflns 3754
_refine_ls_number_restraints 0
_refine_ls_restrained_S_all 1.059
_refine_ls_R_factor_all 0.0734
_refine_ls_R_factor_gt 0.0627
_refine_ls_shift/su_max 0.000
_refine_ls_shift/su_mean 0.000
_refine_ls_structure_factor_coef Fsqd
_refine_ls_weighting_details 'w=1/[\s^2^(Fo^2^)+(0.1566P)^2^] where P=(Fo^2^+2Fc^2^)/3'
_refine_ls_weighting_scheme calc
_refine_ls_wR_factor_gt 0.1900
_refine_ls_wR_factor_ref 0.2081
_reflns_Friedel_coverage 0.000
_reflns_number_gt 3170
_reflns_number_total 3754
_reflns_threshold_expression 'I > 2\s(I)'
_cod_data_source_file d2cc01129h2.cif
_cod_data_source_block pre2
_cod_depositor_comments
;
The following automatic conversions were performed:

data item '_exptl_crystal_density_meas' value 'not measured' was
changed to '?' -- the value is perceived as not measured.

Automatic conversion script
Id: cif_fix_values 7556 2019-12-06 15:28:31Z antanas 

 Adding full bibliography for 7129828--7129829.cif.
;
_cod_original_cell_volume 1057.4(5)
_cod_database_code 7129828
_shelx_shelxl_version_number 2016/6
_shelx_space_group_comment
;
The symmetry employed for this shelxl refinement is uniquely defined
by the following loop, which should always be used as a source of
symmetry information in preference to the above space-group names.
They are only intended as comments.
;
_shelx_estimated_absorpt_t_min 0.705
_shelx_estimated_absorpt_t_max 0.835

loop_
_space_group_symop_operation_xyz
'x, y, z'
'-x, -y, -z'

loop_
_atom_site_label
_atom_site_type_symbol
_atom_site_fract_x
_atom_site_fract_y
_atom_site_fract_z
_atom_site_U_iso_or_equiv
_atom_site_adp_type
_atom_site_occupancy
_atom_site_site_symmetry_order
_atom_site_calc_flag
_atom_site_refinement_flags_posn
_atom_site_refinement_flags_adp
_atom_site_refinement_flags_occupancy
_atom_site_disorder_assembly
_atom_site_disorder_group
Mn1 Mn 0.11157(8) 0.36126(6) 0.75250(4) 0.0155(3) Uani 1 1 d . . . . .
N1 N 0.3202(4) 0.4369(4) 0.6705(2) 0.0169(7) Uani 1 1 d . . . . .
N2 N 0.3338(5) 0.1347(4) 0.6873(2) 0.0182(8) Uani 1 1 d . . . . .
N3 N -0.0207(4) 0.6225(4) 0.7517(2) 0.0193(8) Uani 1 1 d . . . . .
O1 O 0.0134(4) 0.2756(4) 0.8812(2) 0.0281(8) Uani 1 1 d . . . . .
O2 O 0.2562(4) 0.3681(3) 0.86117(19) 0.0187(6) Uani 1 1 d . . . . .
O3 O -0.0914(4) 0.3061(4) 0.7114(2) 0.0292(7) Uani 1 1 d . . . . .
O4 O 0.0683(4) 0.3573(4) 0.5748(2) 0.0330(8) Uani 1 1 d . . . . .
O5 O -0.0700(5) 0.1935(4) 0.5609(2) 0.0446(10) Uani 1 1 d . . . . .
O6 O -0.2314(4) 0.4679(4) 0.6030(2) 0.0311(8) Uani 1 1 d . . . . .
O7 O 0.2159(5) 0.8259(5) 0.9071(3) 0.0489(10) Uani 1 1 d . . . . .
O8 O 0.4920(5) 0.6402(5) 0.9038(3) 0.0603(12) Uani 1 1 d . . . . .
O9 O 0.4029(5) 0.8969(4) 0.9669(3) 0.0436(9) Uani 1 1 d . . . . .
O10 O 0.2877(5) 0.7373(6) 1.0500(3) 0.0543(11) Uani 1 1 d . . . . .
Cl1 Cl -0.08196(13) 0.33067(11) 0.61055(7) 0.0200(3) Uani 1 1 d . . . . .
Cl2 Cl 0.34895(14) 0.77487(11) 0.95621(7) 0.0232(3) Uani 1 1 d . . . . .
C1 C 0.3507(6) -0.0102(5) 0.7141(3) 0.0214(9) Uani 1 1 d . . . . .
H1A H 0.257576 -0.017257 0.758427 0.026 Uiso 1 1 calc R U . . .
C2 C 0.4966(6) -0.1476(5) 0.6800(3) 0.0271(11) Uani 1 1 d . . . . .
H2 H 0.503596 -0.247235 0.699883 0.033 Uiso 1 1 calc R U . . .
C3 C 0.6323(6) -0.1374(5) 0.6166(3) 0.0272(10) Uani 1 1 d . . . . .
H3 H 0.734148 -0.230544 0.591669 0.033 Uiso 1 1 calc R U . . .
C4 C 0.6194(6) 0.0103(5) 0.5891(3) 0.0242(10) Uani 1 1 d . . . . .
H4 H 0.712102 0.019748 0.545897 0.029 Uiso 1 1 calc R U . . .
C5 C 0.4676(6) 0.1437(4) 0.6262(3) 0.0194(9) Uani 1 1 d . . . . .
C6 C 0.4442(5) 0.3071(4) 0.5961(3) 0.0186(9) Uani 1 1 d . . . . .
H6A H 0.555769 0.312646 0.581916 0.022 Uiso 1 1 calc R U . . .
H6B H 0.404122 0.322466 0.536906 0.022 Uiso 1 1 calc R U . . .
C7 C 0.2289(5) 0.5850(4) 0.6279(3) 0.0196(9) Uani 1 1 d . . . . .
H7A H 0.201810 0.557434 0.569955 0.024 Uiso 1 1 calc R U . . .
H7B H 0.303854 0.640040 0.609104 0.024 Uiso 1 1 calc R U . . .
C8 C 0.0679(5) 0.6935(4) 0.6973(3) 0.0186(9) Uani 1 1 d . . . . .
C9 C 0.0078(6) 0.8584(5) 0.7032(3) 0.0243(10) Uani 1 1 d . . . . .
H9 H 0.069427 0.906375 0.662279 0.029 Uiso 1 1 calc R U . . .
C10 C -0.1422(6) 0.9511(5) 0.7690(3) 0.0263(10) Uani 1 1 d . . . . .
H10 H -0.182412 1.063359 0.775817 0.032 Uiso 1 1 calc R U . . .
C11 C -0.2328(6) 0.8791(5) 0.8248(3) 0.0282(10) Uani 1 1 d . . . . .
H11 H -0.336677 0.941095 0.870247 0.034 Uiso 1 1 calc R U . . .
C12 C -0.1708(6) 0.7155(5) 0.8138(3) 0.0223(9) Uani 1 1 d . . . . .
H12 H -0.235457 0.666515 0.851107 0.027 Uiso 1 1 calc R U . . .
C13 C 0.3979(5) 0.4736(5) 0.7417(3) 0.0179(9) Uani 1 1 d . . . . .
H13A H 0.323961 0.582594 0.772829 0.021 Uiso 1 1 calc R U . . .
H13B H 0.510022 0.470199 0.708840 0.021 Uiso 1 1 calc R U . . .
C14 C 0.4218(6) 0.3583(5) 0.8169(3) 0.0205(9) Uani 1 1 d . . . . .
H14A H 0.499702 0.248973 0.787487 0.025 Uiso 1 1 calc R U . . .
H14B H 0.470864 0.387444 0.864402 0.025 Uiso 1 1 calc R U . . .
C15 C 0.2621(6) 0.2483(5) 0.9264(3) 0.0265(10) Uani 1 1 d . . . . .
H15A H 0.307822 0.263603 0.979708 0.032 Uiso 1 1 calc R U . . .
H15B H 0.336149 0.140797 0.893063 0.032 Uiso 1 1 calc R U . . .
C16 C 0.0809(6) 0.2674(5) 0.9631(3) 0.0238(9) Uani 1 1 d . . . . .
H16A H 0.079129 0.175843 0.997823 0.029 Uiso 1 1 calc R U . . .
H16B H 0.012107 0.365798 1.006985 0.029 Uiso 1 1 calc R U . . .
H1 H -0.059(8) 0.273(7) 0.892(4) 0.029 Uiso 1 1 d . U . . .

loop_
_atom_site_aniso_label
_atom_site_aniso_U_11
_atom_site_aniso_U_22
_atom_site_aniso_U_33
_atom_site_aniso_U_23
_atom_site_aniso_U_13
_atom_site_aniso_U_12
Mn1 0.0222(4) 0.0181(4) 0.0117(4) 0.0049(3) -0.0048(3) -0.0136(3)
N1 0.0244(19) 0.0172(15) 0.0119(17) 0.0033(12) -0.0064(15) -0.0106(14)
N2 0.027(2) 0.0179(16) 0.0169(18) 0.0029(13) -0.0075(16) -0.0151(15)
N3 0.026(2) 0.0223(16) 0.0139(17) 0.0057(13) -0.0085(15) -0.0127(15)
O1 0.032(2) 0.0506(19) 0.0176(16) 0.0153(14) -0.0107(16) -0.0300(17)
O2 0.0261(16) 0.0239(14) 0.0150(14) 0.0096(11) -0.0080(12) -0.0177(12)
O3 0.044(2) 0.0416(18) 0.0176(16) 0.0124(13) -0.0129(14) -0.0303(16)
O4 0.0318(19) 0.0458(18) 0.0258(18) 0.0085(14) -0.0028(15) -0.0231(16)
O5 0.074(3) 0.0338(18) 0.038(2) -0.0037(15) -0.0229(19) -0.0292(19)
O6 0.0276(18) 0.0342(17) 0.0283(18) 0.0100(14) -0.0086(14) -0.0095(14)
O7 0.054(2) 0.082(3) 0.036(2) 0.027(2) -0.0281(19) -0.045(2)
O8 0.044(2) 0.042(2) 0.086(3) -0.028(2) 0.007(2) -0.0225(19)
O9 0.050(2) 0.0286(17) 0.064(3) 0.0024(16) -0.020(2) -0.0249(17)
O10 0.041(2) 0.104(3) 0.036(2) 0.042(2) -0.0170(19) -0.045(2)
Cl1 0.0280(6) 0.0235(5) 0.0156(6) 0.0048(4) -0.0091(5) -0.0161(4)
Cl2 0.0298(7) 0.0243(5) 0.0219(6) 0.0063(4) -0.0061(5) -0.0179(5)
C1 0.029(2) 0.0218(19) 0.019(2) 0.0009(16) -0.0040(19) -0.0167(18)
C2 0.047(3) 0.020(2) 0.024(2) 0.0040(18) -0.016(2) -0.020(2)
C3 0.039(3) 0.019(2) 0.023(2) -0.0036(17) -0.010(2) -0.0111(19)
C4 0.031(3) 0.025(2) 0.017(2) 0.0000(16) -0.0068(19) -0.0117(19)
C5 0.031(2) 0.0198(19) 0.015(2) 0.0017(15) -0.0095(19) -0.0160(18)
C6 0.024(2) 0.0177(19) 0.018(2) 0.0036(15) -0.0039(18) -0.0126(17)
C7 0.025(2) 0.0218(19) 0.015(2) 0.0087(16) -0.0031(18) -0.0144(17)
C8 0.026(2) 0.0214(19) 0.016(2) 0.0083(16) -0.0115(18) -0.0148(17)
C9 0.030(3) 0.024(2) 0.027(2) 0.0085(17) -0.013(2) -0.0160(19)
C10 0.033(3) 0.0178(19) 0.028(2) 0.0011(17) -0.010(2) -0.0101(19)
C11 0.028(3) 0.031(2) 0.021(2) -0.0008(18) -0.008(2) -0.007(2)
C12 0.024(2) 0.029(2) 0.014(2) 0.0040(17) -0.0027(18) -0.0133(19)
C13 0.024(2) 0.0218(19) 0.017(2) 0.0042(15) -0.0071(18) -0.0173(17)
C14 0.028(2) 0.0233(19) 0.017(2) 0.0051(16) -0.0088(18) -0.0153(18)
C15 0.038(3) 0.031(2) 0.018(2) 0.0151(18) -0.013(2) -0.019(2)
C16 0.033(3) 0.034(2) 0.013(2) 0.0099(17) -0.0099(19) -0.020(2)

loop_
_atom_type_symbol
_atom_type_description
_atom_type_scat_dispersion_real
_atom_type_scat_dispersion_imag
_atom_type_scat_source
C C 0.0033 0.0016 'International Tables Vol C Tables 4.2.6.8 and 6.1.1.4'
H H 0.0000 0.0000 'International Tables Vol C Tables 4.2.6.8 and 6.1.1.4'
N N 0.0061 0.0033 'International Tables Vol C Tables 4.2.6.8 and 6.1.1.4'
O O 0.0106 0.0060 'International Tables Vol C Tables 4.2.6.8 and 6.1.1.4'
Cl Cl 0.1484 0.1585 'International Tables Vol C Tables 4.2.6.8 and 6.1.1.4'
Mn Mn 0.3368 0.7283 'International Tables Vol C Tables 4.2.6.8 and 6.1.1.4'

loop_
_geom_angle_atom_site_label_1
_geom_angle_atom_site_label_2
_geom_angle_atom_site_label_3
_geom_angle
_geom_angle_site_symmetry_1
_geom_angle_site_symmetry_3
_geom_angle_publ_flag
O1 Mn1 N3 113.21(13) . . ?
O1 Mn1 N2 98.19(13) . . ?
N3 Mn1 N2 147.79(13) . . ?
O1 Mn1 O2 71.76(11) . . ?
N3 Mn1 O2 95.76(11) . . ?
N2 Mn1 O2 87.10(11) . . ?
O1 Mn1 O3 78.21(11) . . ?
N3 Mn1 O3 96.12(12) . . ?
N2 Mn1 O3 97.16(12) . . ?
O2 Mn1 O3 149.97(11) . . ?
O1 Mn1 N1 146.89(11) . . ?
N3 Mn1 N1 74.63(12) . . ?
N2 Mn1 N1 75.10(12) . . ?
O2 Mn1 N1 75.50(10) . . ?
O3 Mn1 N1 134.36(11) . . ?
C13 N1 C6 113.5(3) . . ?
C13 N1 C7 109.2(3) . . ?
C6 N1 C7 111.6(3) . . ?
C13 N1 Mn1 107.2(2) . . ?
C6 N1 Mn1 108.8(2) . . ?
C7 N1 Mn1 106.1(2) . . ?
C5 N2 C1 118.0(4) . . ?
C5 N2 Mn1 117.7(2) . . ?
C1 N2 Mn1 123.8(3) . . ?
C8 N3 C12 118.4(3) . . ?
C8 N3 Mn1 117.0(3) . . ?
C12 N3 Mn1 123.6(3) . . ?
C16 O1 Mn1 120.7(3) . . ?
C14 O2 C15 112.6(3) . . ?
C14 O2 Mn1 112.0(2) . . ?
C15 O2 Mn1 110.9(2) . . ?
Cl1 O3 Mn1 107.74(17) . . ?
O5 Cl1 O6 110.5(2) . . ?
O5 Cl1 O4 110.9(2) . . ?
O6 Cl1 O4 110.2(2) . . ?
O5 Cl1 O3 109.60(19) . . ?
O6 Cl1 O3 109.05(19) . . ?
O4 Cl1 O3 106.45(18) . . ?
O8 Cl2 O9 108.0(2) . . ?
O8 Cl2 O7 109.8(3) . . ?
O9 Cl2 O7 111.0(2) . . ?
O8 Cl2 O10 110.3(3) . . ?
O9 Cl2 O10 107.9(2) . . ?
O7 Cl2 O10 109.8(2) . . ?
N2 C1 C2 122.9(4) . . ?
C1 C2 C3 118.6(4) . . ?
C2 C3 C4 119.6(4) . . ?
C5 C4 C3 118.5(4) . . ?
N2 C5 C4 122.3(4) . . ?
N2 C5 C6 116.9(4) . . ?
C4 C5 C6 120.7(4) . . ?
N1 C6 C5 112.3(3) . . ?
N1 C7 C8 110.8(3) . . ?
N3 C8 C9 121.5(4) . . ?
N3 C8 C7 115.9(3) . . ?
C9 C8 C7 122.6(4) . . ?
C10 C9 C8 119.3(4) . . ?
C11 C10 C9 119.2(4) . . ?
C10 C11 C12 119.2(4) . . ?
N3 C12 C11 122.2(4) . . ?
N1 C13 C14 112.2(3) . . ?
O2 C14 C13 106.4(3) . . ?
O2 C15 C16 106.6(3) . . ?
O1 C16 C15 106.6(3) . . ?

loop_
_geom_bond_atom_site_label_1
_geom_bond_atom_site_label_2
_geom_bond_distance
_geom_bond_site_symmetry_2
_geom_bond_publ_flag
Mn1 O1 2.164(3) . ?
Mn1 N3 2.217(3) . ?
Mn1 N2 2.224(3) . ?
Mn1 O2 2.270(3) . ?
Mn1 O3 2.272(3) . ?
Mn1 N1 2.328(3) . ?
N1 C13 1.482(5) . ?
N1 C6 1.484(5) . ?
N1 C7 1.491(5) . ?
N2 C5 1.344(6) . ?
N2 C1 1.357(5) . ?
N3 C8 1.349(5) . ?
N3 C12 1.357(6) . ?
O1 C16 1.439(5) . ?
O2 C14 1.431(5) . ?
O2 C15 1.447(5) . ?
O3 Cl1 1.467(3) . ?
O4 Cl1 1.441(3) . ?
O5 Cl1 1.423(3) . ?
O6 Cl1 1.436(3) . ?
O7 Cl2 1.432(4) . ?
O8 Cl2 1.417(4) . ?
O9 Cl2 1.427(3) . ?
O10 Cl2 1.441(4) . ?
C1 C2 1.377(6) . ?
C2 C3 1.377(7) . ?
C3 C4 1.393(6) . ?
C4 C5 1.390(6) . ?
C5 C6 1.521(5) . ?
C7 C8 1.493(6) . ?
C8 C9 1.394(5) . ?
C9 C10 1.380(7) . ?
C10 C11 1.376(7) . ?
C11 C12 1.382(6) . ?
C13 C14 1.510(5) . ?
C15 C16 1.512(7) . ?

loop_
_geom_torsion_atom_site_label_1
_geom_torsion_atom_site_label_2
_geom_torsion_atom_site_label_3
_geom_torsion_atom_site_label_4
_geom_torsion
_geom_torsion_site_symmetry_1
_geom_torsion_site_symmetry_2
_geom_torsion_site_symmetry_3
_geom_torsion_site_symmetry_4
_geom_torsion_publ_flag
Mn1 O3 Cl1 O5 128.2(2) . . . . ?
Mn1 O3 Cl1 O6 -110.65(19) . . . . ?
Mn1 O3 Cl1 O4 8.2(2) . . . . ?
C5 N2 C1 C2 -1.4(6) . . . . ?
Mn1 N2 C1 C2 -173.1(3) . . . . ?
N2 C1 C2 C3 0.6(6) . . . . ?
C1 C2 C3 C4 0.4(6) . . . . ?
C2 C3 C4 C5 -0.7(6) . . . . ?
C1 N2 C5 C4 1.2(5) . . . . ?
Mn1 N2 C5 C4 173.3(3) . . . . ?
C1 N2 C5 C6 179.0(3) . . . . ?
Mn1 N2 C5 C6 -8.8(4) . . . . ?
C3 C4 C5 N2 -0.1(6) . . . . ?
C3 C4 C5 C6 -177.9(3) . . . . ?
C13 N1 C6 C5 86.5(4) . . . . ?
C7 N1 C6 C5 -149.5(3) . . . . ?
Mn1 N1 C6 C5 -32.8(4) . . . . ?
N2 C5 C6 N1 29.0(5) . . . . ?
C4 C5 C6 N1 -153.1(3) . . . . ?
C13 N1 C7 C8 -73.1(4) . . . . ?
C6 N1 C7 C8 160.6(3) . . . . ?
Mn1 N1 C7 C8 42.2(3) . . . . ?
C12 N3 C8 C9 -0.6(5) . . . . ?
Mn1 N3 C8 C9 -169.6(3) . . . . ?
C12 N3 C8 C7 -178.0(3) . . . . ?
Mn1 N3 C8 C7 13.0(4) . . . . ?
N1 C7 C8 N3 -38.7(5) . . . . ?
N1 C7 C8 C9 144.0(4) . . . . ?
N3 C8 C9 C10 2.8(6) . . . . ?
C7 C8 C9 C10 180.0(4) . . . . ?
C8 C9 C10 C11 -2.6(6) . . . . ?
C9 C10 C11 C12 0.4(6) . . . . ?
C8 N3 C12 C11 -1.8(6) . . . . ?
Mn1 N3 C12 C11 166.5(3) . . . . ?
C10 C11 C12 N3 1.9(6) . . . . ?
C6 N1 C13 C14 -80.5(4) . . . . ?
C7 N1 C13 C14 154.3(4) . . . . ?
Mn1 N1 C13 C14 39.7(4) . . . . ?
C15 O2 C14 C13 172.2(3) . . . . ?
Mn1 O2 C14 C13 46.4(3) . . . . ?
N1 C13 C14 O2 -58.5(4) . . . . ?
C14 O2 C15 C16 -177.0(3) . . . . ?
Mn1 O2 C15 C16 -50.5(4) . . . . ?
Mn1 O1 C16 C15 -26.6(4) . . . . ?
O2 C15 C16 O1 48.7(4) . . . . ?
